data_2210071
loop_
_publ_author_name
'Yong-Miao Shen'
'Hoong-Kun Fun'
'Jian-Hua Xu'

_publ_section_title
;
 Dimethyl indolizine-1,6-dicarboxylate
;
_journal_coeditor_code AT2092
_journal_issue 9
_journal_name_full 'Acta Crystallographica Section E'
_journal_page_first o4080
_journal_page_last o4081
_journal_paper_doi 10.1107/S1600536806033411
_journal_volume 62
_journal_year 2006
_chemical_formula_moiety 'C12 H11 N O4'
_chemical_formula_sum 'C12 H11 N O4'
_chemical_formula_weight 233.22
_chemical_melting_point 423
_chemical_name_systematic
;
 dimethyl indolizine-1,6-dicarboxylate
;
_space_group_IT_number 14
_symmetry_cell_setting monoclinic
_symmetry_space_group_name_Hall '-P 2ybc'
_symmetry_space_group_name_H-M 'P 1 21/c 1'
_atom_sites_solution_hydrogens geom
_atom_sites_solution_primary direct
_atom_sites_solution_secondary difmap
_cell_angle_alpha 90.00
_cell_angle_beta 103.3550(10)
_cell_angle_gamma 90.00
_cell_formula_units_Z 4
_cell_length_a 14.3617(3)
_cell_length_b 3.83580(10)
_cell_length_c 19.4547(3)
_cell_measurement_reflns_used 4416
_cell_measurement_temperature 100.00(10)
_cell_measurement_theta_max 34.05
_cell_measurement_theta_min 2.30
_cell_volume 1042.75(4)
_computing_cell_refinement 'CAD4 Software'
_computing_data_collection 'CAD4 Software (Enraf--Nonius, 1989)'
_computing_data_reduction 'XCAD4 (Harms & Wocadlo, 1995)'
_computing_molecular_graphics SHELXTL
_computing_publication_material 'SHELXTL and PLATON (Spek, 2003)'
_computing_structure_refinement SHELXTL
_computing_structure_solution 'SHELXTL (Sheldrick, 1997)'
_diffrn_ambient_temperature 297(2)
_diffrn_measured_fraction_theta_full 0.998
_diffrn_measured_fraction_theta_max 0.998
_diffrn_measurement_device_type 'Make? Model? CCD area-detector'
_diffrn_measurement_method '\f and \w scans'
_diffrn_radiation_monochromator graphite
_diffrn_radiation_source 'sealed tube'
_diffrn_radiation_type MoK\a
_diffrn_radiation_wavelength 0.71073
_diffrn_reflns_av_R_equivalents 0.0287
_diffrn_reflns_av_sigmaI/netI 0.0261
_diffrn_reflns_limit_h_max 19
_diffrn_reflns_limit_h_min -19
_diffrn_reflns_limit_k_max 5
_diffrn_reflns_limit_k_min -5
_diffrn_reflns_limit_l_max 27
_diffrn_reflns_limit_l_min -27
_diffrn_reflns_number 13030
_diffrn_reflns_theta_full 29.99
_diffrn_reflns_theta_max 29.99
_diffrn_reflns_theta_min 2.15
_diffrn_standards_interval_count 3
_diffrn_standards_interval_time 200
_exptl_absorpt_coefficient_mu 0.113
_exptl_absorpt_correction_T_max 0.9862
_exptl_absorpt_correction_T_min 0.9438
_exptl_absorpt_correction_type multi-scan
_exptl_absorpt_process_details '(XCAD4; Harms & Wocadlo 1995)'
_exptl_crystal_colour yellow
_exptl_crystal_density_diffrn 1.486
_exptl_crystal_density_method 'not measured'
_exptl_crystal_description Block
_exptl_crystal_F_000 488
_exptl_crystal_size_max 0.52
_exptl_crystal_size_mid 0.21
_exptl_crystal_size_min 0.12
_refine_diff_density_max 0.408
_refine_diff_density_min -0.208
_refine_ls_extinction_method none
_refine_ls_goodness_of_fit_ref 1.074
_refine_ls_hydrogen_treatment constr
_refine_ls_matrix_type full
_refine_ls_number_parameters 156
_refine_ls_number_reflns 3041
_refine_ls_number_restraints 0
_refine_ls_restrained_S_all 1.074
_refine_ls_R_factor_all 0.0521
_refine_ls_R_factor_gt 0.0425
_refine_ls_shift/su_max 0.001
_refine_ls_shift/su_mean 0.000
_refine_ls_structure_factor_coef Fsqd
_refine_ls_weighting_details 'calc w=1/[\s^2^(Fo^2^)+(0.0556P)^2^+0.3698P] where P=(Fo^2^+2Fc^2^)/3'
_refine_ls_weighting_scheme calc
_refine_ls_wR_factor_gt 0.1093
_refine_ls_wR_factor_ref 0.1153
_reflns_number_gt 2516
_reflns_number_total 3041
_reflns_threshold_expression >2sigma(I)
_cod_data_source_file at2092.cif
_cod_data_source_block I
_cod_original_sg_symbol_H-M 'P 21/c'
_cod_database_code 2210071
_cod_database_fobs_code 2210071

loop_
_symmetry_equiv_pos_as_xyz
'x, y, z'
'-x, y+1/2, -z+1/2'
'-x, -y, -z'
'x, -y-1/2, z-1/2'

loop_
_atom_site_type_symbol
_atom_site_label
_atom_site_fract_x
_atom_site_fract_y
_atom_site_fract_z
_atom_site_U_iso_or_equiv
_atom_site_adp_type
_atom_site_calc_flag
_atom_site_refinement_flags
_atom_site_occupancy
O O1 0.51662(6) 0.6913(3) 0.10672(4) 0.0230(2) Uani d . 1
O O2 0.62788(6) 0.4481(3) 0.19472(4) 0.0230(2) Uani d . 1
O O3 1.12351(6) 0.4429(3) 0.17522(4) 0.0189(2) Uani d . 1
O O4 1.10491(6) 0.7425(3) 0.07362(4) 0.0227(2) Uani d . 1
N N1 0.81118(7) 0.7696(3) 0.06028(5) 0.0161(2) Uani d . 1
C C1 0.90658(8) 0.7576(3) 0.06215(5) 0.0164(2) Uani d . 1
H H1A 0.9300 0.8562 0.0259 0.020 Uiso calc R 1
C C2 0.96748(8) 0.5994(3) 0.11783(5) 0.0158(2) Uani d . 1
C C3 0.93061(8) 0.4418(3) 0.17264(5) 0.0166(2) Uani d . 1
H H3A 0.9719 0.3286 0.2098 0.020 Uiso calc R 1
C C4 0.83517(8) 0.4569(3) 0.17053(5) 0.0170(2) Uani d . 1
H H4A 0.8113 0.3538 0.2062 0.020 Uiso calc R 1
C C5 0.77234(8) 0.6295(3) 0.11404(5) 0.0164(2) Uani d . 1
C C6 0.67430(8) 0.6983(3) 0.09570(6) 0.0175(2) Uani d . 1
C C7 0.65461(8) 0.8791(4) 0.02986(6) 0.0194(2) Uani d . 1
H H7A 0.5948 0.9560 0.0052 0.023 Uiso calc R 1
C C8 0.73882(8) 0.9203(4) 0.00912(5) 0.0186(2) Uani d . 1
H H8A 0.7462 1.0298 -0.0319 0.022 Uiso calc R 1
C C9 0.60752(8) 0.5977(3) 0.13804(6) 0.0181(2) Uani d . 1
C C10 0.44618(9) 0.5986(4) 0.14567(7) 0.0270(3) Uani d . 1
H H10A 0.3835 0.6570 0.1183 0.040 Uiso calc R 1
H H10B 0.4587 0.7244 0.1895 0.040 Uiso calc R 1
H H10C 0.4494 0.3527 0.1551 0.040 Uiso calc R 1
C C11 1.07067(8) 0.6055(3) 0.11852(5) 0.0163(2) Uani d . 1
C C12 1.22546(8) 0.4381(4) 0.17912(6) 0.0199(2) Uani d . 1
H H12A 1.2574 0.3096 0.2201 0.030 Uiso calc R 1
H H12B 1.2493 0.6727 0.1823 0.030 Uiso calc R 1
H H12C 1.2372 0.3289 0.1375 0.030 Uiso calc R 1

loop_
_atom_site_aniso_label
_atom_site_aniso_U_11
_atom_site_aniso_U_22
_atom_site_aniso_U_33
_atom_site_aniso_U_12
_atom_site_aniso_U_13
_atom_site_aniso_U_23
O1 0.0172(4) 0.0296(6) 0.0219(4) 0.0004(4) 0.0037(3) 0.0040(4)
O2 0.0215(4) 0.0276(6) 0.0198(4) -0.0004(4) 0.0045(3) 0.0043(4)
O3 0.0171(4) 0.0225(5) 0.0169(3) 0.0013(3) 0.0036(3) 0.0035(3)
O4 0.0224(4) 0.0275(6) 0.0192(4) -0.0001(4) 0.0066(3) 0.0052(4)
N1 0.0191(4) 0.0163(5) 0.0127(4) 0.0000(4) 0.0030(3) 0.0002(4)
C1 0.0206(5) 0.0152(6) 0.0139(4) -0.0007(4) 0.0048(4) -0.0008(4)
C2 0.0184(5) 0.0145(6) 0.0145(4) -0.0008(4) 0.0037(4) -0.0017(4)
C3 0.0203(5) 0.0150(6) 0.0137(4) 0.0002(4) 0.0023(4) 0.0002(4)
C4 0.0210(5) 0.0167(6) 0.0136(4) -0.0009(4) 0.0045(4) 0.0004(4)
C5 0.0206(5) 0.0145(6) 0.0143(4) -0.0009(4) 0.0045(4) -0.0010(4)
C6 0.0191(5) 0.0173(6) 0.0157(4) -0.0004(4) 0.0031(4) -0.0012(4)
C7 0.0194(5) 0.0209(7) 0.0169(5) 0.0012(5) 0.0023(4) 0.0001(5)
C8 0.0212(5) 0.0193(6) 0.0141(4) 0.0017(5) 0.0015(4) 0.0015(4)
C9 0.0174(5) 0.0172(6) 0.0188(5) -0.0009(4) 0.0025(4) -0.0026(4)
C10 0.0193(5) 0.0331(8) 0.0298(6) -0.0006(5) 0.0082(4) 0.0056(6)
C11 0.0195(5) 0.0150(6) 0.0141(4) 0.0000(4) 0.0032(4) -0.0012(4)
C12 0.0166(5) 0.0220(7) 0.0210(5) 0.0011(5) 0.0045(4) 0.0005(5)

loop_
_atom_type_symbol
_atom_type_description
_atom_type_scat_dispersion_real
_atom_type_scat_dispersion_imag
_atom_type_scat_source
C C 0.0033 0.0016 'International Tables Vol C Tables 4.2.6.8 and 6.1.1.4'
H H 0.0000 0.0000 'International Tables Vol C Tables 4.2.6.8 and 6.1.1.4'
N N 0.0061 0.0033 'International Tables Vol C Tables 4.2.6.8 and 6.1.1.4'
O O 0.0106 0.0060 'International Tables Vol C Tables 4.2.6.8 and 6.1.1.4'

loop_
_geom_angle_atom_site_label_1
_geom_angle_atom_site_label_2
_geom_angle_atom_site_label_3
_geom_angle
C9 O1 C10 114.74(10)
C11 O3 C12 114.98(9)
C1 N1 C8 127.93(10)
C1 N1 C5 122.56(9)
C8 N1 C5 109.50(9)
N1 C1 C2 119.43(10)
N1 C1 H1A 120.3
C2 C1 H1A 120.3
C1 C2 C3 119.96(10)
C1 C2 C11 117.15(10)
C3 C2 C11 122.88(10)
C4 C3 C2 120.18(10)
C4 C3 H3A 119.9
C2 C3 H3A 119.9
C3 C4 C5 119.98(10)
C3 C4 H4A 120.0
C5 C4 H4A 120.0
C6 C5 N1 106.79(9)
C6 C5 C4 135.37(10)
N1 C5 C4 117.83(10)
C5 C6 C7 107.49(10)
C5 C6 C9 124.34(10)
C7 C6 C9 128.18(10)
C8 C7 C6 108.38(10)
C8 C7 H7A 125.8
C6 C7 H7A 125.8
C7 C8 N1 107.85(10)
C7 C8 H8A 126.1
N1 C8 H8A 126.1
O2 C9 O1 122.48(11)
O2 C9 C6 125.91(10)
O1 C9 C6 111.61(10)
O1 C10 H10A 109.5
O1 C10 H10B 109.5
H10A C10 H10B 109.5
O1 C10 H10C 109.5
H10A C10 H10C 109.5
H10B C10 H10C 109.5
O4 C11 O3 123.12(10)
O4 C11 C2 124.81(10)
O3 C11 C2 112.07(9)
O3 C12 H12A 109.5
O3 C12 H12B 109.5
H12A C12 H12B 109.5
O3 C12 H12C 109.5
H12A C12 H12C 109.5
H12B C12 H12C 109.5

loop_
_geom_bond_atom_site_label_1
_geom_bond_atom_site_label_2
_geom_bond_distance
O1 C9 1.3553(13)
O1 C10 1.4415(14)
O2 C9 1.2175(14)
O3 C11 1.3399(13)
O3 C12 1.4487(13)
O4 C11 1.2163(14)
N1 C1 1.3629(14)
N1 C8 1.3882(14)
N1 C5 1.4012(14)
C1 C2 1.3672(15)
C1 H1A 0.9300
C2 C3 1.4296(15)
C2 C11 1.4792(15)
C3 C4 1.3631(15)
C3 H3A 0.9300
C4 C5 1.4151(15)
C4 H4A 0.9300
C5 C6 1.3954(15)
C6 C7 1.4265(16)
C6 C9 1.4532(15)
C7 C8 1.3696(16)
C7 H7A 0.9300
C8 H8A 0.9300
C10 H10A 0.9600
C10 H10B 0.9600
C10 H10C 0.9600
C12 H12A 0.9600
C12 H12B 0.9600
C12 H12C 0.9600

loop_
_geom_hbond_atom_site_label_D
_geom_hbond_atom_site_label_H
_geom_hbond_atom_site_label_A
_geom_hbond_site_symmetry_A
_geom_hbond_distance_DH
_geom_hbond_distance_HA
_geom_hbond_distance_DA
_geom_hbond_angle_DHA
_geom_hbond_publ_flag
C1 H1A O4 3_775 0.93 2.43 3.237(2) 144 yes
C12 H12A O2 2-745 0.96 2.47 2.406(6) 164 yes

loop_
_geom_torsion_atom_site_label_1
_geom_torsion_atom_site_label_2
_geom_torsion_atom_site_label_3
_geom_torsion_atom_site_label_4
_geom_torsion
C8 N1 C1 C2 179.27(12)
C5 N1 C1 C2 0.95(18)
N1 C1 C2 C3 1.35(18)
N1 C1 C2 C11 -177.76(11)
C1 C2 C3 C4 -1.76(18)
C11 C2 C3 C4 177.30(12)
C2 C3 C4 C5 -0.12(18)
C1 N1 C5 C6 178.15(11)
C8 N1 C5 C6 -0.45(14)
C1 N1 C5 C4 -2.77(17)
C8 N1 C5 C4 178.63(11)
C3 C4 C5 C6 -178.96(14)
C3 C4 C5 N1 2.30(18)
N1 C5 C6 C7 0.46(14)
C4 C5 C6 C7 -178.38(14)
N1 C5 C6 C9 -179.54(11)
C4 C5 C6 C9 1.6(2)
C5 C6 C7 C8 -0.31(15)
C9 C6 C7 C8 179.69(13)
C6 C7 C8 N1 0.03(15)
C1 N1 C8 C7 -178.24(12)
C5 N1 C8 C7 0.26(14)
C10 O1 C9 O2 -0.20(19)
C10 O1 C9 C6 179.79(11)
C5 C6 C9 O2 1.3(2)
C7 C6 C9 O2 -178.69(13)
C5 C6 C9 O1 -178.68(11)
C7 C6 C9 O1 1.32(19)
C12 O3 C11 O4 -0.59(17)
C12 O3 C11 C2 179.80(10)
C1 C2 C11 O4 0.52(19)
C3 C2 C11 O4 -178.56(12)
C1 C2 C11 O3 -179.88(10)
C3 C2 C11 O3 1.04(17)

loop_
_cod_related_entry_id
_cod_related_entry_database
_cod_related_entry_code
1 ChemSpider 21127584
